data_4339567
loop_
_publ_author_name
'Vougo-Zanda, Marie'
'Wang, Xiqu'
'Jacobson, Allan J.'

_publ_section_title
;
 Influence of ligand geometry on the formation of In-O chains in
 metal-oxide organic frameworks (MOOFs).
;
_journal_issue 21
_journal_name_full 'Inorganic chemistry'
_journal_page_first 8819
_journal_page_last 8824
_journal_paper_doi 10.1021/ic701126t
_journal_volume 46
_journal_year 2007
_chemical_formula_sum 'C12 H9 In O6'
_chemical_formula_weight 364.01
_chemical_name_systematic
; 
 ? 
;
_space_group_IT_number 62
_symmetry_space_group_name_Hall '-P 2ac 2n'
_symmetry_space_group_name_H-M 'P n m a'
_atom_sites_solution_hydrogens geom
_atom_sites_solution_primary direct
_atom_sites_solution_secondary difmap
_audit_creation_method SHELXL-97
_cell_angle_alpha 90.00
_cell_angle_beta 90.00
_cell_angle_gamma 90.00
_cell_formula_units_Z 4
_cell_length_a 7.8360(6)
_cell_length_b 25.4564(19)
_cell_length_c 5.7985(4)
_cell_measurement_temperature 293
_cell_volume 1156.66(15)
_computing_structure_refinement 'SHELXL-97 (Sheldrick, 1997)'
_computing_structure_solution 'SHELXS-97 (Sheldrick, 1990)'
_diffrn_ambient_temperature 293
_diffrn_measured_fraction_theta_full 0.986
_diffrn_measured_fraction_theta_max 0.986
_diffrn_radiation_monochromator graphite
_diffrn_radiation_source 'fine-focus sealed tube'
_diffrn_radiation_type MoK\a
_diffrn_radiation_wavelength 0.71073
_diffrn_reflns_av_R_equivalents 0.0386
_diffrn_reflns_av_sigmaI/netI 0.0213
_diffrn_reflns_limit_h_max 10
_diffrn_reflns_limit_h_min -8
_diffrn_reflns_limit_k_max 18
_diffrn_reflns_limit_k_min -32
_diffrn_reflns_limit_l_max 7
_diffrn_reflns_limit_l_min -7
_diffrn_reflns_number 6758
_diffrn_reflns_theta_full 27.48
_diffrn_reflns_theta_max 27.48
_diffrn_reflns_theta_min 3.20
_exptl_absorpt_coefficient_mu 2.064
_exptl_absorpt_correction_T_max 0.74
_exptl_absorpt_correction_T_min 0.66
_exptl_absorpt_correction_type multi-scan
_exptl_absorpt_process_details SADABS
_exptl_crystal_colour colorless
_exptl_crystal_density_diffrn 2.090
_exptl_crystal_density_method 'not measured'
_exptl_crystal_description prism
_exptl_crystal_F_000 712
_exptl_crystal_size_max 0.325
_exptl_crystal_size_mid 0.175
_exptl_crystal_size_min 0.150
_refine_diff_density_max 0.519
_refine_diff_density_min -1.533
_refine_diff_density_rms 0.121
_refine_ls_extinction_method none
_refine_ls_goodness_of_fit_ref 1.207
_refine_ls_hydrogen_treatment mixed
_refine_ls_matrix_type full
_refine_ls_number_parameters 98
_refine_ls_number_reflns 1343
_refine_ls_number_restraints 1
_refine_ls_restrained_S_all 1.207
_refine_ls_R_factor_all 0.0290
_refine_ls_R_factor_gt 0.0273
_refine_ls_shift/su_max 0.001
_refine_ls_shift/su_mean 0.000
_refine_ls_structure_factor_coef Fsqd
_refine_ls_weighting_details 'calc w=1/[\s^2^(Fo^2^)+(0.0246P)^2^+2.2970P] where P=(Fo^2^+2Fc^2^)/3'
_refine_ls_weighting_scheme calc
_refine_ls_wR_factor_gt 0.0667
_refine_ls_wR_factor_ref 0.0675
_reflns_number_gt 1250
_reflns_number_total 1343
_reflns_threshold_expression >2sigma(I)
_cod_data_source_file ic701126t-file002.cif
_cod_data_source_block ma55-2t
_cod_original_sg_symbol_H-M Pnma
_cod_database_code 4339567

loop_
_symmetry_equiv_pos_as_xyz
'x, y, z'
'-x+1/2, -y, z+1/2'
'x+1/2, -y+1/2, -z+1/2'
'-x, y+1/2, -z'
'-x, -y, -z'
'x-1/2, y, -z-1/2'
'-x-1/2, y-1/2, z-1/2'
'x, -y-1/2, z'

loop_
_atom_site_label
_atom_site_type_symbol
_atom_site_fract_x
_atom_site_fract_y
_atom_site_fract_z
_atom_site_U_iso_or_equiv
_atom_site_adp_type
_atom_site_occupancy
_atom_site_symmetry_multiplicity
_atom_site_calc_flag
_atom_site_refinement_flags
In1 In 0.09499(4) 0.2500 0.74357(4) 0.01862(11) Uani 1 2 d S
O1 O 0.1058(3) 0.16291(9) 0.6828(5) 0.0341(5) Uani 1 1 d .
O2 O 0.0280(3) 0.19131(8) 1.0229(4) 0.0305(5) Uani 1 1 d .
O3 O 0.3430(3) 0.2500 0.8714(6) 0.0247(6) Uani 1 2 d SD
O4 O 0.1732(5) 0.2500 0.3837(6) 0.0367(8) Uani 1 2 d S
C1 C 0.0553(4) 0.15345(11) 0.8858(5) 0.0241(6) Uani 1 1 d .
C2 C 0.0232(4) 0.09835(11) 0.9622(5) 0.0243(6) Uani 1 1 d .
C3 C -0.0554(4) 0.08914(12) 1.1783(6) 0.0298(7) Uani 1 1 d .
H1 H -0.0856 0.1172 1.2723 0.036 Uiso 1 1 calc R
C4 C -0.0868(4) 0.03861(13) 1.2486(5) 0.0300(7) Uani 1 1 d .
H2 H -0.1392 0.0327 1.3901 0.036 Uiso 1 1 calc R
C5 C -0.0403(4) -0.00474(10) 1.1081(5) 0.0229(6) Uani 1 1 d .
C6 C 0.0707(4) 0.05738(11) 0.8224(5) 0.0241(6) Uani 1 1 d .
H3 H 0.1231 0.0641 0.6816 0.029 Uiso 1 1 calc R
H4 H 0.144(8) 0.276(3) 0.306(11) 0.09(2) Uiso 1 1 d .
H5 H 0.349(11) 0.2500 1.011(2) 0.11(4) Uiso 1 2 d SD

loop_
_atom_site_aniso_label
_atom_site_aniso_U_11
_atom_site_aniso_U_22
_atom_site_aniso_U_33
_atom_site_aniso_U_23
_atom_site_aniso_U_13
_atom_site_aniso_U_12
In1 0.02151(18) 0.01130(15) 0.02304(17) 0.000 0.00028(10) 0.000
O1 0.0553(15) 0.0155(10) 0.0316(11) 0.0017(9) 0.0069(11) -0.0017(10)
O2 0.0452(13) 0.0137(9) 0.0325(11) -0.0001(8) 0.0014(10) -0.0025(9)
O3 0.0131(12) 0.0330(17) 0.0280(17) 0.000 0.0003(11) 0.000
O4 0.059(2) 0.0285(18) 0.0231(16) 0.000 0.0053(15) 0.000
C1 0.0250(13) 0.0150(12) 0.0323(15) 0.0026(11) -0.0024(12) -0.0008(11)
C2 0.0285(14) 0.0147(12) 0.0298(14) 0.0029(10) -0.0027(12) -0.0021(11)
C3 0.0420(18) 0.0153(13) 0.0319(15) -0.0023(11) 0.0049(14) 0.0006(13)
C4 0.041(2) 0.0206(15) 0.0285(16) 0.0003(11) 0.0086(13) -0.0022(13)
C5 0.0283(14) 0.0145(12) 0.0258(14) 0.0003(10) 0.0002(12) -0.0007(11)
C6 0.0286(15) 0.0177(13) 0.0260(13) 0.0026(11) 0.0014(12) -0.0026(11)

loop_
_atom_type_symbol
_atom_type_description
_atom_type_scat_dispersion_real
_atom_type_scat_dispersion_imag
_atom_type_scat_source
C C 0.0033 0.0016 'International Tables Vol C Tables 4.2.6.8 and 6.1.1.4'
In In -0.7276 1.3100 'International Tables Vol C Tables 4.2.6.8 and 6.1.1.4'
O O 0.0106 0.0060 'International Tables Vol C Tables 4.2.6.8 and 6.1.1.4'
H H 0.0000 0.0000 'International Tables Vol C Tables 4.2.6.8 and 6.1.1.4'

loop_
_geom_angle_atom_site_label_1
_geom_angle_atom_site_label_2
_geom_angle_atom_site_label_3
_geom_angle
_geom_angle_site_symmetry_1
_geom_angle_site_symmetry_3
O3 In1 O3 177.78(5) . 6_557
O3 In1 O4 94.51(14) . .
O3 In1 O4 87.71(14) 6_557 .
O3 In1 O1 91.18(7) . .
O3 In1 O1 89.18(7) 6_557 .
O4 In1 O1 80.72(7) . .
O3 In1 O1 91.18(7) . 8_565
O3 In1 O1 89.18(7) 6_557 8_565
O4 In1 O1 80.73(7) . 8_565
O1 In1 O1 161.43(13) . 8_565
O3 In1 O2 87.80(9) . .
O3 In1 O2 90.53(9) 6_557 .
O4 In1 O2 138.71(5) . .
O1 In1 O2 58.00(8) . .
O1 In1 O2 140.52(8) 8_565 .
O3 In1 O2 87.80(9) . 8_565
O3 In1 O2 90.53(9) 6_557 8_565
O4 In1 O2 138.71(5) . 8_565
O1 In1 O2 140.52(8) . 8_565
O1 In1 O2 58.00(8) 8_565 8_565
O2 In1 O2 82.53(11) . 8_565
O3 In1 C1 89.92(7) . 8_565
O3 In1 C1 89.33(7) 6_557 8_565
O4 In1 C1 109.68(7) . 8_565
O1 In1 C1 169.42(9) . 8_565
O1 In1 C1 28.97(10) 8_565 8_565
O2 In1 C1 111.55(9) . 8_565
O2 In1 C1 29.03(9) 8_565 8_565
O3 In1 C1 89.92(7) . .
O3 In1 C1 89.33(7) 6_557 .
O4 In1 C1 109.68(7) . .
O1 In1 C1 28.97(10) . .
O1 In1 C1 169.42(9) 8_565 .
O2 In1 C1 29.03(9) . .
O2 In1 C1 111.55(9) 8_565 .
C1 In1 C1 140.53(14) 8_565 .
C1 O1 In1 91.72(18) . .
C1 O2 In1 90.79(18) . .
In1 O3 In1 140.46(17) . 6_657
O1 C1 O2 119.5(3) . .
O1 C1 C2 120.5(3) . .
O2 C1 C2 120.0(3) . .
O1 C1 In1 59.31(15) . .
O2 C1 In1 60.17(14) . .
C2 C1 In1 177.0(2) . .
C6 C2 C3 121.0(3) . .
C6 C2 C1 119.6(3) . .
C3 C2 C1 119.4(3) . .
C4 C3 C2 119.7(3) . .
C3 C4 C5 120.8(3) . .
C4 C5 C6 121.9(3) . 5_557
C4 C5 C5 119.1(3) . 5_557
C6 C5 C5 119.0(3) 5_557 5_557
C2 C6 C5 120.3(3) . 5_557

loop_
_geom_bond_atom_site_label_1
_geom_bond_atom_site_label_2
_geom_bond_distance
_geom_bond_site_symmetry_2
In1 O3 2.080(3) .
In1 O3 2.084(3) 6_557
In1 O4 2.175(3) .
In1 O1 2.246(2) .
In1 O1 2.247(2) 8_565
In1 O2 2.265(2) .
In1 O2 2.265(2) 8_565
In1 C1 2.611(3) 8_565
In1 C1 2.611(3) .
O1 C1 1.265(4) .
O2 C1 1.267(4) .
O3 In1 2.084(3) 6_657
C1 C2 1.492(4) .
C2 C6 1.372(4) .
C2 C3 1.416(4) .
C3 C4 1.372(4) .
C4 C5 1.419(4) .
C5 C6 1.419(4) 5_557
C5 C5 1.424(6) 5_557
C6 C5 1.419(4) 5_557
